data_7233513
loop_
_publ_author_name
'Benjamin D. Lindner'
'Yexiang Zhang'
'Stefan Hofle'
'Nancy Berger'
'Claudia Teusch'
'Malte Jesper'
'Kenneth I. Hardcastle'
'Xuhong Qian'
'Uli Lemmer'
'Alexander Colsmann'
'Uwe H. F. Bunz'
'Manuel Hamburger'

_publ_section_title
;
 N-Fused quinoxalines and benzoquinoxalines as attractive emitters for
 organic light emitting diodes
;
_journal_name_full 'Journal of Materials Chemistry C'
_journal_page_first 5718
_journal_page_last 5724
_journal_paper_doi 10.1039/C3TC30828F
_journal_volume 1
_journal_year 2013
_chemical_formula_moiety 'C54 H74 N2 Si2'
_chemical_formula_sum 'C54 H74 N2 Si2'
_chemical_formula_weight 807.33
_space_group_IT_number 2
_space_group_name_Hall '-P 1'
_space_group_name_H-M_alt 'P -1'
_symmetry_cell_setting triclinic
_symmetry_space_group_name_H-M 'P -1'
_atom_sites_solution_hydrogens geom
_atom_sites_solution_primary direct
_atom_sites_solution_secondary difmap
_cell_angle_alpha 80.944(2)
_cell_angle_beta 81.277(2)
_cell_angle_gamma 72.615(2)
_cell_formula_units_Z 2
_cell_length_a 11.1333(12)
_cell_length_b 13.6022(15)
_cell_length_c 17.6452(19)
_cell_measurement_reflns_used 5298
_cell_measurement_temperature 173(2)
_cell_measurement_theta_max 30.64
_cell_measurement_theta_min 2.35
_cell_volume 2502.7(5)
_computing_cell_refinement 'Bruker SMART'
_computing_data_collection 'Bruker SMART'
_computing_data_reduction 'Bruker SAINT'
_computing_molecular_graphics 'Bruker SHELXTL'
_computing_publication_material 'Bruker SHELXTL'
_computing_structure_refinement 'SHELXL-97 (Sheldrick, 1997)'
_computing_structure_solution 'SHELXS-97 (Sheldrick, 1990)'
_diffrn_ambient_temperature 173(2)
_diffrn_measured_fraction_theta_full 0.993
_diffrn_measured_fraction_theta_max 0.993
_diffrn_measurement_device_type 'CCD area detector'
_diffrn_measurement_method 'phi and omega scans'
_diffrn_radiation_monochromator graphite
_diffrn_radiation_source 'fine-focus sealed tube'
_diffrn_radiation_type MoK\a
_diffrn_radiation_wavelength 0.71073
_diffrn_reflns_av_R_equivalents 0.0629
_diffrn_reflns_av_sigmaI/netI 0.0747
_diffrn_reflns_limit_h_max 15
_diffrn_reflns_limit_h_min -15
_diffrn_reflns_limit_k_max 19
_diffrn_reflns_limit_k_min -19
_diffrn_reflns_limit_l_max 25
_diffrn_reflns_limit_l_min -25
_diffrn_reflns_number 51136
_diffrn_reflns_theta_full 30.51
_diffrn_reflns_theta_max 30.51
_diffrn_reflns_theta_min 1.85
_exptl_absorpt_coefficient_mu 0.106
_exptl_absorpt_correction_T_max 0.9750
_exptl_absorpt_correction_T_min 0.9709
_exptl_absorpt_correction_type multi-scan
_exptl_absorpt_process_details SADABS
_exptl_crystal_colour yellow
_exptl_crystal_density_diffrn 1.071
_exptl_crystal_density_method 'not measured'
_exptl_crystal_description block
_exptl_crystal_F_000 880
_exptl_crystal_size_max 0.28
_exptl_crystal_size_mid 0.25
_exptl_crystal_size_min 0.24
_refine_diff_density_max 0.689
_refine_diff_density_min -0.377
_refine_diff_density_rms 0.060
_refine_ls_extinction_method none
_refine_ls_goodness_of_fit_ref 1.069
_refine_ls_hydrogen_treatment constr
_refine_ls_matrix_type full
_refine_ls_number_parameters 517
_refine_ls_number_reflns 15173
_refine_ls_number_restraints 4
_refine_ls_restrained_S_all 1.070
_refine_ls_R_factor_all 0.1222
_refine_ls_R_factor_gt 0.0652
_refine_ls_shift/su_max 0.001
_refine_ls_shift/su_mean 0.000
_refine_ls_structure_factor_coef Fsqd
_refine_ls_weighting_details 'calc w=1/[\s^2^(Fo^2^)+(0.0958P)^2^+0.2111P] where P=(Fo^2^+2Fc^2^)/3'
_refine_ls_weighting_scheme calc
_refine_ls_wR_factor_gt 0.1716
_refine_ls_wR_factor_ref 0.2064
_reflns_number_gt 8602
_reflns_number_total 15173
_reflns_threshold_expression >2sigma(I)
_cod_data_source_file 1000003.cif
_cod_data_source_block PCOD1000003
_cod_depositor_comments
;
The following automatic conversions were performed:

data item '_symmetry_cell_setting' value 'Triclinic' was changed to
'triclinic' in accordance with the built-in table derived from the
CIF Core dictionary named 'cif_core.dic' version 2.4.5 last updated
on 2014-11-21.

Automatic conversion script
Id: cif_fix_values 6909 2019-04-08 15:41:33Z antanas 
;
_cod_original_sg_symbol_H-M P-1
_cod_database_code 7233513

loop_
_symmetry_equiv_pos_as_xyz
'x, y, z'
'-x, -y, -z'

loop_
_atom_site_label
_atom_site_type_symbol
_atom_site_fract_x
_atom_site_fract_y
_atom_site_fract_z
_atom_site_U_iso_or_equiv
_atom_site_adp_type
_atom_site_occupancy
_atom_site_symmetry_multiplicity
_atom_site_calc_flag
_atom_site_refinement_flags
_atom_site_disorder_assembly
_atom_site_disorder_group
C1 C 0.75656(17) 0.61031(13) 0.78738(9) 0.0200(4) Uani 1 1 d . . .
C2 C 0.75633(17) 0.51249(13) 0.82775(10) 0.0215(4) Uani 1 1 d . . .
C3 C 0.75240(17) 0.43214(14) 0.78694(10) 0.0226(4) Uani 1 1 d . . .
C4 C 0.7496(2) 0.33228(15) 0.82528(11) 0.0299(4) Uani 1 1 d . . .
H4A H 0.7515 0.3185 0.8796 0.036 Uiso 1 1 calc R . .
C5 C 0.7443(2) 0.25639(16) 0.78510(12) 0.0360(5) Uani 1 1 d . . .
H5A H 0.7428 0.1903 0.8116 0.043 Uiso 1 1 calc R . .
C6 C 0.7411(2) 0.27498(16) 0.70454(12) 0.0363(5) Uani 1 1 d . . .
H6A H 0.7372 0.2213 0.6773 0.044 Uiso 1 1 calc R . .
C7 C 0.7436(2) 0.36881(15) 0.66530(11) 0.0303(4) Uani 1 1 d . . .
H7A H 0.7414 0.3800 0.6110 0.036 Uiso 1 1 calc R . .
C8 C 0.74941(18) 0.45086(14) 0.70483(10) 0.0231(4) Uani 1 1 d . . .
C9 C 0.75367(18) 0.54839(14) 0.66443(10) 0.0226(4) Uani 1 1 d . . .
C10 C 0.75944(17) 0.62710(13) 0.70568(10) 0.0209(4) Uani 1 1 d . . .
C11 C 0.76685(18) 0.79478(14) 0.70535(10) 0.0236(4) Uani 1 1 d . . .
C12 C 0.74336(18) 0.78279(14) 0.78921(10) 0.0224(4) Uani 1 1 d . . .
C13 C 0.71195(18) 0.86922(14) 0.83748(10) 0.0241(4) Uani 1 1 d . . .
C14 C 0.7527(2) 0.84921(15) 0.91075(11) 0.0291(4) Uani 1 1 d . . .
H14A H 0.8030 0.7818 0.9279 0.035 Uiso 1 1 calc R . .
C15 C 0.7205(2) 0.92677(16) 0.95887(12) 0.0331(5) Uani 1 1 d . . .
H15A H 0.7503 0.9119 1.0083 0.040 Uiso 1 1 calc R . .
C16 C 0.6454(2) 1.02568(15) 0.93614(12) 0.0315(4) Uani 1 1 d . . .
C17 C 0.6019(2) 1.04462(15) 0.86390(12) 0.0319(4) Uani 1 1 d . . .
H17A H 0.5480 1.1110 0.8479 0.038 Uiso 1 1 calc R . .
C18 C 0.6357(2) 0.96818(15) 0.81480(11) 0.0299(4) Uani 1 1 d . . .
H18A H 0.6066 0.9834 0.7652 0.036 Uiso 1 1 calc R . .
C19 C 0.6124(2) 1.10983(18) 0.98845(13) 0.0442(6) Uani 1 1 d . . .
H19A H 0.6513 1.0822 1.0364 0.066 Uiso 1 1 calc R . .
H19B H 0.5202 1.1342 1.0003 0.066 Uiso 1 1 calc R . .
H19C H 0.6442 1.1678 0.9626 0.066 Uiso 1 1 calc R . .
C20 C 0.79268(19) 0.88820(14) 0.65741(10) 0.0259(4) Uani 1 1 d . . .
C21 C 0.7493(2) 0.91703(16) 0.58496(11) 0.0331(5) Uani 1 1 d . . .
H21A H 0.7012 0.8791 0.5682 0.040 Uiso 1 1 calc R . .
C22 C 0.7760(2) 1.00096(17) 0.53690(12) 0.0384(5) Uani 1 1 d . . .
H22A H 0.7445 1.0202 0.4880 0.046 Uiso 1 1 calc R . .
C23 C 0.8474(2) 1.05719(15) 0.55879(12) 0.0340(5) Uani 1 1 d . . .
C24 C 0.8936(2) 1.02610(15) 0.63038(12) 0.0338(5) Uani 1 1 d . . .
H24A H 0.9453 1.0620 0.6459 0.041 Uiso 1 1 calc R . .
C25 C 0.8654(2) 0.94354(15) 0.67959(11) 0.0302(4) Uani 1 1 d . . .
H25A H 0.8962 0.9248 0.7287 0.036 Uiso 1 1 calc R . .
C26 C 0.8739(3) 1.14964(17) 0.50678(13) 0.0467(6) Uani 1 1 d . . .
H26A H 0.8343 1.1595 0.4592 0.070 Uiso 1 1 calc R . .
H26B H 0.9656 1.1375 0.4941 0.070 Uiso 1 1 calc R . .
H26C H 0.8390 1.2119 0.5333 0.070 Uiso 1 1 calc R . .
C27 C 0.75515(18) 0.49588(13) 0.91016(10) 0.0230(4) Uani 1 1 d . . .
C28 C 0.75397(19) 0.47864(14) 0.97908(10) 0.0258(4) Uani 1 1 d . . .
C29 C 0.7590(2) 0.57520(16) 1.11908(11) 0.0309(4) Uani 1 1 d . . .
H29A H 0.7560 0.5634 1.1766 0.037 Uiso 1 1 calc R . .
C30 C 0.6463(2) 0.66769(17) 1.09801(14) 0.0457(6) Uani 1 1 d . . .
H30A H 0.6536 0.7297 1.1166 0.068 Uiso 1 1 calc R . .
H30B H 0.5674 0.6529 1.1222 0.068 Uiso 1 1 calc R . .
H30C H 0.6459 0.6797 1.0418 0.068 Uiso 1 1 calc R . .
C31 C 0.8835(3) 0.6003(2) 1.08639(14) 0.0477(6) Uani 1 1 d . . .
H31A H 0.8855 0.6637 1.1053 0.072 Uiso 1 1 calc R . .
H31B H 0.8896 0.6106 1.0299 0.072 Uiso 1 1 calc R . .
H31C H 0.9549 0.5427 1.1031 0.072 Uiso 1 1 calc R . .
C32 C 0.59360(18) 0.42649(15) 1.12299(10) 0.0271(4) Uani 1 1 d . . .
H32A H 0.5265 0.4905 1.1063 0.033 Uiso 1 1 calc R . .
C33 C 0.5736(2) 0.4116(2) 1.21132(12) 0.0484(6) Uani 1 1 d . . .
H33A H 0.4914 0.3982 1.2285 0.073 Uiso 1 1 calc R . .
H33B H 0.5755 0.4744 1.2311 0.073 Uiso 1 1 calc R . .
H33C H 0.6411 0.3525 1.2309 0.073 Uiso 1 1 calc R . .
C34 C 0.5710(2) 0.33788(19) 1.08846(16) 0.0486(6) Uani 1 1 d . . .
H34A H 0.4886 0.3281 1.1106 0.073 Uiso 1 1 calc R . .
H34B H 0.6380 0.2738 1.1003 0.073 Uiso 1 1 calc R . .
H34C H 0.5721 0.3550 1.0323 0.073 Uiso 1 1 calc R . .
C35 C 0.89421(19) 0.34225(16) 1.10555(11) 0.0323(5) Uani 1 1 d . . .
H35A H 0.9682 0.3664 1.0792 0.039 Uiso 1 1 calc R . .
C36 C 0.9144(2) 0.3173(2) 1.19148(14) 0.0630(9) Uani 1 1 d . . .
H36A H 0.9911 0.2595 1.1981 0.094 Uiso 1 1 calc R . .
H36B H 0.8413 0.2981 1.2211 0.094 Uiso 1 1 calc R . .
H36C H 0.9239 0.3785 1.2101 0.094 Uiso 1 1 calc R . .
C37 C 0.9010(3) 0.2453(2) 1.0698(2) 0.0674(9) Uani 1 1 d . . .
H37A H 0.9781 0.1908 1.0823 0.101 Uiso 1 1 calc R . .
H37B H 0.9028 0.2618 1.0136 0.101 Uiso 1 1 calc R . .
H37C H 0.8267 0.2212 1.0906 0.101 Uiso 1 1 calc R . .
C38 C 0.75096(19) 0.56851(14) 0.58262(10) 0.0271(4) Uani 1 1 d . . .
C39 C 0.7469(2) 0.58396(16) 0.51404(11) 0.0325(5) Uani 1 1 d . . .
C40 C 0.5908(3) 0.7089(2) 0.38957(14) 0.0549(7) Uani 1 1 d . . .
H40A H 0.5277 0.6684 0.4061 0.066 Uiso 1 1 calc R . .
C41 C 0.5471(5) 0.7919(4) 0.4375(3) 0.174(3) Uani 1 1 d . . .
H41A H 0.4649 0.8371 0.4235 0.262 Uiso 1 1 calc R . .
H41B H 0.6085 0.8322 0.4299 0.262 Uiso 1 1 calc R . .
H41C H 0.5380 0.7628 0.4918 0.262 Uiso 1 1 calc R . .
C42 C 0.5756(3) 0.7431(3) 0.30425(15) 0.0707(9) Uani 1 1 d . . .
H42A H 0.4924 0.7933 0.2989 0.106 Uiso 1 1 calc R . .
H42B H 0.5824 0.6826 0.2785 0.106 Uiso 1 1 calc R . .
H42C H 0.6421 0.7754 0.2805 0.106 Uiso 1 1 calc R . .
C43 C 0.8902(2) 0.65409(18) 0.36955(12) 0.0381(5) Uani 1 1 d . . .
H43A H 0.9635 0.5979 0.3892 0.046 Uiso 1 1 calc R . .
C44 C 0.8921(3) 0.7517(2) 0.40045(18) 0.0737(9) Uani 1 1 d . . .
H44A H 0.9697 0.7703 0.3783 0.111 Uiso 1 1 calc R . .
H44B H 0.8896 0.7392 0.4568 0.111 Uiso 1 1 calc R . .
H44C H 0.8183 0.8087 0.3861 0.111 Uiso 1 1 calc R . .
C45 C 0.9167(3) 0.6636(2) 0.28148(13) 0.0541(7) Uani 1 1 d . . .
H45A H 0.9932 0.6865 0.2654 0.081 Uiso 1 1 calc R . .
H45B H 0.8447 0.7145 0.2588 0.081 Uiso 1 1 calc R . .
H45C H 0.9291 0.5961 0.2639 0.081 Uiso 1 1 calc R . .
C46 C 0.7579(3) 0.48288(18) 0.37393(12) 0.0422(6) Uani 1 1 d . . .
H46A H 0.7554 0.4958 0.3167 0.051 Uiso 1 1 calc R . .
C47 C 0.6466(3) 0.4397(2) 0.40943(15) 0.0674(9) Uani 1 1 d . . .
H47A H 0.6567 0.3738 0.3898 0.101 Uiso 1 1 calc R . .
H47B H 0.5670 0.4894 0.3953 0.101 Uiso 1 1 calc R . .
H47C H 0.6449 0.4282 0.4658 0.101 Uiso 1 1 calc R . .
C48 C 0.8841(3) 0.40235(19) 0.38957(15) 0.0592(8) Uani 1 1 d . . .
H48A H 0.8877 0.3373 0.3709 0.089 Uiso 1 1 calc R . .
H48B H 0.8908 0.3900 0.4452 0.089 Uiso 1 1 calc R . .
H48C H 0.9542 0.4283 0.3626 0.089 Uiso 1 1 calc R . .
C1A C 0.4213(13) 0.8767(12) 0.6646(9) 0.093(4) Uiso 0.31 1 d PD A 2
H1AA H 0.4234 0.8465 0.6174 0.140 Uiso 0.31 1 calc PR A 2
H1AB H 0.4647 0.8226 0.7029 0.140 Uiso 0.31 1 calc PR A 2
H1AC H 0.4639 0.9316 0.6528 0.140 Uiso 0.31 1 calc PR A 2
C2A C 0.2840(15) 0.9222(12) 0.6970(8) 0.103(5) Uiso 0.31 1 d PD A 2
H2A1 H 0.2414 0.9739 0.6563 0.124 Uiso 0.31 1 calc PR A 2
H2A2 H 0.2425 0.8657 0.7065 0.124 Uiso 0.31 1 calc PR A 2
C3A C 0.2595(13) 0.9713(12) 0.7667(9) 0.099(4) Uiso 0.31 1 d PD A 2
H3A1 H 0.3004 1.0281 0.7578 0.119 Uiso 0.31 1 calc PR A 2
H3A2 H 0.3002 0.9198 0.8081 0.119 Uiso 0.31 1 calc PR A 2
C4A C 0.1262(14) 1.0137(10) 0.7937(7) 0.077(3) Uiso 0.31 1 d PD A 2
H4A1 H 0.0846 1.0732 0.7575 0.093 Uiso 0.31 1 calc PR A 2
H4A2 H 0.0802 0.9603 0.8005 0.093 Uiso 0.31 1 calc PR A 2
C5A C 0.1319(14) 1.0446(13) 0.8632(8) 0.117(5) Uiso 0.31 1 d PD A 2
H5AA H 0.1679 1.1042 0.8555 0.141 Uiso 0.31 1 calc PR A 2
H5AB H 0.1840 0.9871 0.8964 0.141 Uiso 0.31 1 calc PR A 2
C6A C -0.0088(13) 1.0762(12) 0.8995(8) 0.082(4) Uiso 0.31 1 d PD A 2
H6AA H -0.0136 1.1000 0.9498 0.124 Uiso 0.31 1 calc PR A 2
H6AB H -0.0425 1.0162 0.9063 0.124 Uiso 0.31 1 calc PR A 2
H6AC H -0.0588 1.1323 0.8653 0.124 Uiso 0.31 1 calc PR A 2
C1S C 0.4263(5) 0.8399(5) 0.6413(3) 0.0773(15) Uiso 0.69 1 d P B 1
H1SA H 0.5188 0.8129 0.6344 0.116 Uiso 0.69 1 calc PR B 1
H1SB H 0.3975 0.8859 0.5949 0.116 Uiso 0.69 1 calc PR B 1
H1SC H 0.3884 0.7821 0.6497 0.116 Uiso 0.69 1 calc PR B 1
C2S C 0.3851(5) 0.9019(4) 0.7125(3) 0.0678(12) Uiso 0.69 1 d P B 1
H2SA H 0.4165 0.8551 0.7586 0.081 Uiso 0.69 1 calc PR B 1
H2SB H 0.4261 0.9587 0.7040 0.081 Uiso 0.69 1 calc PR B 1
C3S C 0.2421(4) 0.9485(4) 0.7289(3) 0.0616(11) Uiso 0.69 1 d P B 1
H3SA H 0.2115 0.9987 0.6840 0.074 Uiso 0.69 1 calc PR B 1
H3SB H 0.2006 0.8924 0.7340 0.074 Uiso 0.69 1 calc PR B 1
C4S C 0.2022(5) 1.0022(4) 0.7997(3) 0.0588(11) Uiso 0.69 1 d P B 1
H4SA H 0.2383 1.0617 0.7931 0.071 Uiso 0.69 1 calc PR B 1
H4SB H 0.2376 0.9536 0.8441 0.071 Uiso 0.69 1 calc PR B 1
C5S C 0.0562(5) 1.0423(4) 0.8183(3) 0.0650(12) Uiso 0.69 1 d P B 1
H5SA H 0.0196 1.0927 0.7751 0.078 Uiso 0.69 1 calc PR B 1
H5SB H 0.0185 0.9836 0.8251 0.078 Uiso 0.69 1 calc PR B 1
C6S C 0.0269(7) 1.0930(5) 0.8907(4) 0.087(2) Uiso 0.69 1 d P B 1
H6SA H -0.0651 1.1187 0.9028 0.130 Uiso 0.69 1 calc PR B 1
H6SB H 0.0640 1.1512 0.8834 0.130 Uiso 0.69 1 calc PR B 1
H6SC H 0.0626 1.0425 0.9333 0.130 Uiso 0.69 1 calc PR B 1
N1 N 0.74480(15) 0.69147(11) 0.82802(8) 0.0218(3) Uani 1 1 d . . .
N2 N 0.76962(15) 0.71972(12) 0.66599(8) 0.0236(3) Uani 1 1 d . . .
Si1 Si 0.74959(5) 0.45319(4) 1.08506(3) 0.02348(13) Uani 1 1 d . . .
Si2 Si 0.74552(6) 0.60983(4) 0.40837(3) 0.02954(15) Uani 1 1 d . . .

loop_
_atom_site_aniso_label
_atom_site_aniso_U_11
_atom_site_aniso_U_22
_atom_site_aniso_U_33
_atom_site_aniso_U_23
_atom_site_aniso_U_13
_atom_site_aniso_U_12
C1 0.0234(9) 0.0216(8) 0.0158(8) -0.0040(6) -0.0013(7) -0.0071(7)
C2 0.0245(9) 0.0227(8) 0.0162(8) -0.0010(6) -0.0009(7) -0.0062(7)
C3 0.0252(10) 0.0224(8) 0.0191(8) -0.0026(7) 0.0008(7) -0.0067(7)
C4 0.0414(12) 0.0263(9) 0.0219(9) -0.0012(7) 0.0024(8) -0.0131(9)
C5 0.0509(14) 0.0260(10) 0.0328(11) -0.0014(8) 0.0005(10) -0.0169(10)
C6 0.0513(14) 0.0294(10) 0.0335(11) -0.0118(9) 0.0005(10) -0.0179(10)
C7 0.0419(12) 0.0300(10) 0.0213(9) -0.0066(8) -0.0012(8) -0.0130(9)
C8 0.0284(10) 0.0236(9) 0.0175(8) -0.0049(7) 0.0004(7) -0.0074(7)
C9 0.0274(10) 0.0252(9) 0.0148(8) -0.0032(7) -0.0013(7) -0.0070(7)
C10 0.0250(9) 0.0219(8) 0.0152(8) -0.0028(6) -0.0010(7) -0.0061(7)
C11 0.0269(10) 0.0238(9) 0.0201(8) -0.0020(7) -0.0035(7) -0.0072(7)
C12 0.0255(9) 0.0234(9) 0.0197(8) -0.0036(7) -0.0035(7) -0.0078(7)
C13 0.0288(10) 0.0231(9) 0.0220(9) -0.0031(7) -0.0027(7) -0.0096(8)
C14 0.0372(11) 0.0242(9) 0.0265(10) -0.0052(7) -0.0076(8) -0.0065(8)
C15 0.0447(13) 0.0315(10) 0.0249(10) -0.0077(8) -0.0098(9) -0.0086(9)
C16 0.0363(12) 0.0294(10) 0.0313(10) -0.0108(8) -0.0010(9) -0.0108(9)
C17 0.0368(12) 0.0222(9) 0.0349(11) -0.0048(8) -0.0042(9) -0.0048(8)
C18 0.0362(11) 0.0287(10) 0.0249(9) -0.0035(8) -0.0078(8) -0.0073(8)
C19 0.0564(15) 0.0359(12) 0.0425(13) -0.0195(10) -0.0047(11) -0.0092(11)
C20 0.0319(11) 0.0226(9) 0.0216(9) -0.0011(7) -0.0005(8) -0.0070(8)
C21 0.0440(13) 0.0298(10) 0.0273(10) 0.0005(8) -0.0076(9) -0.0134(9)
C22 0.0540(14) 0.0344(11) 0.0247(10) 0.0047(8) -0.0081(10) -0.0114(10)
C23 0.0430(13) 0.0224(9) 0.0320(11) 0.0007(8) 0.0037(9) -0.0084(9)
C24 0.0434(13) 0.0258(10) 0.0346(11) -0.0031(8) -0.0016(9) -0.0148(9)
C25 0.0394(12) 0.0272(10) 0.0252(10) -0.0009(8) -0.0052(8) -0.0116(9)
C26 0.0663(17) 0.0292(11) 0.0400(13) 0.0058(9) 0.0035(12) -0.0160(11)
C27 0.0288(10) 0.0188(8) 0.0203(8) -0.0021(7) -0.0003(7) -0.0064(7)
C28 0.0300(10) 0.0263(9) 0.0195(8) -0.0030(7) -0.0018(7) -0.0060(8)
C29 0.0403(12) 0.0358(11) 0.0185(9) -0.0050(8) -0.0002(8) -0.0142(9)
C30 0.0583(16) 0.0320(11) 0.0434(13) -0.0103(10) -0.0058(12) -0.0047(11)
C31 0.0579(16) 0.0555(15) 0.0396(13) -0.0115(11) 0.0062(11) -0.0334(13)
C32 0.0272(10) 0.0322(10) 0.0208(9) -0.0029(7) -0.0023(7) -0.0071(8)
C33 0.0343(13) 0.0830(19) 0.0245(11) 0.0035(11) 0.0025(9) -0.0194(12)
C34 0.0394(13) 0.0491(14) 0.0629(16) -0.0219(12) 0.0082(12) -0.0200(11)
C35 0.0270(10) 0.0359(11) 0.0275(10) 0.0030(8) -0.0024(8) -0.0027(9)
C36 0.0371(14) 0.090(2) 0.0361(13) 0.0203(13) -0.0071(11) 0.0075(14)
C37 0.0443(16) 0.0386(14) 0.112(3) -0.0192(15) -0.0195(16) 0.0095(12)
C38 0.0365(11) 0.0252(9) 0.0205(9) -0.0050(7) 0.0001(8) -0.0105(8)
C39 0.0450(13) 0.0327(10) 0.0217(9) -0.0032(8) -0.0044(9) -0.0133(9)
C40 0.0494(16) 0.0693(18) 0.0330(12) -0.0021(12) -0.0057(11) 0.0014(13)
C41 0.156(5) 0.179(5) 0.108(4) -0.069(4) -0.046(3) 0.115(4)
C42 0.0460(17) 0.106(3) 0.0427(15) 0.0186(16) -0.0129(13) -0.0050(16)
C43 0.0439(13) 0.0444(12) 0.0272(10) -0.0005(9) -0.0024(9) -0.0167(10)
C44 0.091(2) 0.074(2) 0.073(2) -0.0225(17) 0.0151(18) -0.054(2)
C45 0.0465(15) 0.0796(19) 0.0324(12) 0.0043(12) 0.0026(11) -0.0208(14)
C46 0.0680(17) 0.0459(13) 0.0187(9) -0.0059(9) -0.0025(10) -0.0253(12)
C47 0.104(3) 0.082(2) 0.0397(14) -0.0106(14) -0.0017(15) -0.064(2)
C48 0.093(2) 0.0368(13) 0.0423(14) -0.0066(11) -0.0050(14) -0.0097(14)
N1 0.0272(8) 0.0220(7) 0.0171(7) -0.0032(6) -0.0025(6) -0.0080(6)
N2 0.0300(9) 0.0242(8) 0.0171(7) 0.0002(6) -0.0028(6) -0.0098(6)
Si1 0.0272(3) 0.0273(3) 0.0136(2) -0.00088(19) -0.00134(19) -0.0055(2)
Si2 0.0386(3) 0.0359(3) 0.0144(2) -0.0033(2) -0.0024(2) -0.0110(3)

loop_
_atom_type_symbol
_atom_type_description
_atom_type_scat_dispersion_real
_atom_type_scat_dispersion_imag
_atom_type_scat_source
C C 0.0033 0.0016 'International Tables Vol C Tables 4.2.6.8 and 6.1.1.4'
H H 0.0000 0.0000 'International Tables Vol C Tables 4.2.6.8 and 6.1.1.4'
N N 0.0061 0.0033 'International Tables Vol C Tables 4.2.6.8 and 6.1.1.4'
Si Si 0.0817 0.0704 'International Tables Vol C Tables 4.2.6.8 and 6.1.1.4'

loop_
_geom_angle_atom_site_label_1
_geom_angle_atom_site_label_2
_geom_angle_atom_site_label_3
_geom_angle
_geom_angle_site_symmetry_1
_geom_angle_site_symmetry_3
N1 C1 C2 119.37(15) . .
N1 C1 C10 120.06(15) . .
C2 C1 C10 120.41(15) . .
C1 C2 C3 119.61(15) . .
C1 C2 C27 120.01(16) . .
C3 C2 C27 120.34(15) . .
C2 C3 C4 121.81(16) . .
C2 C3 C8 119.76(15) . .
C4 C3 C8 118.42(16) . .
C5 C4 C3 120.91(18) . .
C5 C4 H4A 119.5 . .
C3 C4 H4A 119.5 . .
C4 C5 C6 120.59(18) . .
C4 C5 H5A 119.7 . .
C6 C5 H5A 119.7 . .
C7 C6 C5 120.78(19) . .
C7 C6 H6A 119.6 . .
C5 C6 H6A 119.6 . .
C6 C7 C8 120.75(18) . .
C6 C7 H7A 119.6 . .
C8 C7 H7A 119.6 . .
C9 C8 C7 121.21(16) . .
C9 C8 C3 120.24(16) . .
C7 C8 C3 118.55(16) . .
C10 C9 C8 119.34(15) . .
C10 C9 C38 119.59(15) . .
C8 C9 C38 121.08(16) . .
N2 C10 C9 119.16(15) . .
N2 C10 C1 120.32(15) . .
C9 C10 C1 120.52(15) . .
N2 C11 C12 120.74(15) . .
N2 C11 C20 114.61(15) . .
C12 C11 C20 124.63(16) . .
N1 C12 C11 120.67(16) . .
N1 C12 C13 114.79(15) . .
C11 C12 C13 124.51(15) . .
C18 C13 C14 118.26(17) . .
C18 C13 C12 122.65(17) . .
C14 C13 C12 118.94(16) . .
C15 C14 C13 120.64(18) . .
C15 C14 H14A 119.7 . .
C13 C14 H14A 119.7 . .
C14 C15 C16 121.18(18) . .
C14 C15 H15A 119.4 . .
C16 C15 H15A 119.4 . .
C15 C16 C17 118.06(18) . .
C15 C16 C19 120.76(19) . .
C17 C16 C19 121.18(19) . .
C18 C17 C16 121.12(18) . .
C18 C17 H17A 119.4 . .
C16 C17 H17A 119.4 . .
C17 C18 C13 120.70(18) . .
C17 C18 H18A 119.7 . .
C13 C18 H18A 119.7 . .
C16 C19 H19A 109.5 . .
C16 C19 H19B 109.5 . .
H19A C19 H19B 109.5 . .
C16 C19 H19C 109.5 . .
H19A C19 H19C 109.5 . .
H19B C19 H19C 109.5 . .
C25 C20 C21 118.51(17) . .
C25 C20 C11 122.84(17) . .
C21 C20 C11 118.50(17) . .
C22 C21 C20 120.5(2) . .
C22 C21 H21A 119.8 . .
C20 C21 H21A 119.8 . .
C23 C22 C21 121.42(19) . .
C23 C22 H22A 119.3 . .
C21 C22 H22A 119.3 . .
C22 C23 C24 117.80(18) . .
C22 C23 C26 121.1(2) . .
C24 C23 C26 121.1(2) . .
C25 C24 C23 121.27(19) . .
C25 C24 H24A 119.4 . .
C23 C24 H24A 119.4 . .
C20 C25 C24 120.48(18) . .
C20 C25 H25A 119.8 . .
C24 C25 H25A 119.8 . .
C23 C26 H26A 109.5 . .
C23 C26 H26B 109.5 . .
H26A C26 H26B 109.5 . .
C23 C26 H26C 109.5 . .
H26A C26 H26C 109.5 . .
H26B C26 H26C 109.5 . .
C28 C27 C2 177.80(19) . .
C27 C28 Si1 179.14(19) . .
C30 C29 C31 110.03(18) . .
C30 C29 Si1 111.37(15) . .
C31 C29 Si1 111.54(15) . .
C30 C29 H29A 107.9 . .
C31 C29 H29A 107.9 . .
Si1 C29 H29A 107.9 . .
C29 C30 H30A 109.5 . .
C29 C30 H30B 109.5 . .
H30A C30 H30B 109.5 . .
C29 C30 H30C 109.5 . .
H30A C30 H30C 109.5 . .
H30B C30 H30C 109.5 . .
C29 C31 H31A 109.5 . .
C29 C31 H31B 109.5 . .
H31A C31 H31B 109.5 . .
C29 C31 H31C 109.5 . .
H31A C31 H31C 109.5 . .
H31B C31 H31C 109.5 . .
C33 C32 C34 111.75(19) . .
C33 C32 Si1 112.22(14) . .
C34 C32 Si1 113.76(14) . .
C33 C32 H32A 106.2 . .
C34 C32 H32A 106.2 . .
Si1 C32 H32A 106.2 . .
C32 C33 H33A 109.5 . .
C32 C33 H33B 109.5 . .
H33A C33 H33B 109.5 . .
C32 C33 H33C 109.5 . .
H33A C33 H33C 109.5 . .
H33B C33 H33C 109.5 . .
C32 C34 H34A 109.5 . .
C32 C34 H34B 109.5 . .
H34A C34 H34B 109.5 . .
C32 C34 H34C 109.5 . .
H34A C34 H34C 109.5 . .
H34B C34 H34C 109.5 . .
C37 C35 C36 111.9(2) . .
C37 C35 Si1 113.36(16) . .
C36 C35 Si1 113.64(16) . .
C37 C35 H35A 105.7 . .
C36 C35 H35A 105.7 . .
Si1 C35 H35A 105.7 . .
C35 C36 H36A 109.5 . .
C35 C36 H36B 109.5 . .
H36A C36 H36B 109.5 . .
C35 C36 H36C 109.5 . .
H36A C36 H36C 109.5 . .
H36B C36 H36C 109.5 . .
C35 C37 H37A 109.5 . .
C35 C37 H37B 109.5 . .
H37A C37 H37B 109.5 . .
C35 C37 H37C 109.5 . .
H37A C37 H37C 109.5 . .
H37B C37 H37C 109.5 . .
C39 C38 C9 178.5(2) . .
C38 C39 Si2 177.91(19) . .
C41 C40 C42 114.4(3) . .
C41 C40 Si2 116.9(2) . .
C42 C40 Si2 114.08(19) . .
C41 C40 H40A 102.9 . .
C42 C40 H40A 102.9 . .
Si2 C40 H40A 102.9 . .
C40 C41 H41A 109.5 . .
C40 C41 H41B 109.5 . .
H41A C41 H41B 109.5 . .
C40 C41 H41C 109.5 . .
H41A C41 H41C 109.5 . .
H41B C41 H41C 109.5 . .
C40 C42 H42A 109.5 . .
C40 C42 H42B 109.5 . .
H42A C42 H42B 109.5 . .
C40 C42 H42C 109.5 . .
H42A C42 H42C 109.5 . .
H42B C42 H42C 109.5 . .
C44 C43 C45 111.3(2) . .
C44 C43 Si2 113.57(18) . .
C45 C43 Si2 113.83(16) . .
C44 C43 H43A 105.8 . .
C45 C43 H43A 105.8 . .
Si2 C43 H43A 105.8 . .
C43 C44 H44A 109.5 . .
C43 C44 H44B 109.5 . .
H44A C44 H44B 109.5 . .
C43 C44 H44C 109.5 . .
H44A C44 H44C 109.5 . .
H44B C44 H44C 109.5 . .
C43 C45 H45A 109.5 . .
C43 C45 H45B 109.5 . .
H45A C45 H45B 109.5 . .
C43 C45 H45C 109.5 . .
H45A C45 H45C 109.5 . .
H45B C45 H45C 109.5 . .
C48 C46 C47 110.3(2) . .
C48 C46 Si2 111.44(17) . .
C47 C46 Si2 112.23(18) . .
C48 C46 H46A 107.5 . .
C47 C46 H46A 107.5 . .
Si2 C46 H46A 107.5 . .
C46 C47 H47A 109.5 . .
C46 C47 H47B 109.5 . .
H47A C47 H47B 109.5 . .
C46 C47 H47C 109.5 . .
H47A C47 H47C 109.5 . .
H47B C47 H47C 109.5 . .
C46 C48 H48A 109.5 . .
C46 C48 H48B 109.5 . .
H48A C48 H48B 109.5 . .
C46 C48 H48C 109.5 . .
H48A C48 H48C 109.5 . .
H48B C48 H48C 109.5 . .
C2A C1A H1AA 109.5 . .
C2A C1A H1AB 109.5 . .
H1AA C1A H1AB 109.5 . .
C2A C1A H1AC 109.5 . .
H1AA C1A H1AC 109.5 . .
H1AB C1A H1AC 109.5 . .
C3A C2A C1A 118.4(14) . .
C3A C2A H2A1 107.7 . .
C1A C2A H2A1 107.7 . .
C3A C2A H2A2 107.7 . .
C1A C2A H2A2 107.7 . .
H2A1 C2A H2A2 107.1 . .
C2A C3A C4A 115.3(15) . .
C2A C3A H3A1 108.5 . .
C4A C3A H3A1 108.5 . .
C2A C3A H3A2 108.5 . .
C4A C3A H3A2 108.5 . .
H3A1 C3A H3A2 107.5 . .
C5A C4A C3A 102.4(14) . .
C5A C4A H4A1 111.3 . .
C3A C4A H4A1 111.3 . .
C5A C4A H4A2 111.3 . .
C3A C4A H4A2 111.3 . .
H4A1 C4A H4A2 109.2 . .
C4A C5A C6A 104.0(13) . .
C4A C5A H5AA 111.0 . .
C6A C5A H5AA 111.0 . .
C4A C5A H5AB 111.0 . .
C6A C5A H5AB 111.0 . .
H5AA C5A H5AB 109.0 . .
C5A C6A H6AA 109.5 . .
C5A C6A H6AB 109.5 . .
H6AA C6A H6AB 109.5 . .
C5A C6A H6AC 109.5 . .
H6AA C6A H6AC 109.5 . .
H6AB C6A H6AC 109.5 . .
C2S C1S H1SA 109.5 . .
C2S C1S H1SB 109.5 . .
H1SA C1S H1SB 109.5 . .
C2S C1S H1SC 109.5 . .
H1SA C1S H1SC 109.5 . .
H1SB C1S H1SC 109.5 . .
C3S C2S C1S 114.3(4) . .
C3S C2S H2SA 108.7 . .
C1S C2S H2SA 108.7 . .
C3S C2S H2SB 108.7 . .
C1S C2S H2SB 108.7 . .
H2SA C2S H2SB 107.6 . .
C4S C3S C2S 114.3(5) . .
C4S C3S H3SA 108.7 . .
C2S C3S H3SA 108.7 . .
C4S C3S H3SB 108.7 . .
C2S C3S H3SB 108.7 . .
H3SA C3S H3SB 107.6 . .
C3S C4S C5S 113.4(5) . .
C3S C4S H4SA 108.9 . .
C5S C4S H4SA 108.9 . .
C3S C4S H4SB 108.9 . .
C5S C4S H4SB 108.9 . .
H4SA C4S H4SB 107.7 . .
C6S C5S C4S 108.9(4) . .
C6S C5S H5SA 109.9 . .
C4S C5S H5SA 109.9 . .
C6S C5S H5SB 109.9 . .
C4S C5S H5SB 109.9 . .
H5SA C5S H5SB 108.3 . .
C5S C6S H6SA 109.5 . .
C5S C6S H6SB 109.5 . .
H6SA C6S H6SB 109.5 . .
C5S C6S H6SC 109.5 . .
H6SA C6S H6SC 109.5 . .
H6SB C6S H6SC 109.5 . .
C12 N1 C1 118.44(15) . .
C11 N2 C10 118.58(15) . .
C28 Si1 C32 106.85(9) . .
C28 Si1 C35 106.14(9) . .
C32 Si1 C35 115.17(9) . .
C28 Si1 C29 106.52(9) . .
C32 Si1 C29 110.80(9) . .
C35 Si1 C29 110.81(10) . .
C39 Si2 C46 106.45(9) . .
C39 Si2 C43 106.10(10) . .
C46 Si2 C43 110.55(11) . .
C39 Si2 C40 106.87(11) . .
C46 Si2 C40 111.67(13) . .
C43 Si2 C40 114.63(12) . .

loop_
_geom_bond_atom_site_label_1
_geom_bond_atom_site_label_2
_geom_bond_distance
_geom_bond_site_symmetry_2
C1 N1 1.373(2) .
C1 C2 1.407(2) .
C1 C10 1.421(2) .
C2 C3 1.414(2) .
C2 C27 1.435(2) .
C3 C4 1.426(2) .
C3 C8 1.435(2) .
C4 C5 1.361(3) .
C4 H4A 0.9500 .
C5 C6 1.408(3) .
C5 H5A 0.9500 .
C6 C7 1.359(3) .
C6 H6A 0.9500 .
C7 C8 1.428(3) .
C7 H7A 0.9500 .
C8 C9 1.414(2) .
C9 C10 1.407(2) .
C9 C38 1.430(2) .
C10 N2 1.369(2) .
C11 N2 1.313(2) .
C11 C12 1.455(2) .
C11 C20 1.490(2) .
C12 N1 1.317(2) .
C12 C13 1.486(2) .
C13 C18 1.394(3) .
C13 C14 1.395(3) .
C14 C15 1.388(3) .
C14 H14A 0.9500 .
C15 C16 1.389(3) .
C15 H15A 0.9500 .
C16 C17 1.391(3) .
C16 C19 1.508(3) .
C17 C18 1.387(3) .
C17 H17A 0.9500 .
C18 H18A 0.9500 .
C19 H19A 0.9800 .
C19 H19B 0.9800 .
C19 H19C 0.9800 .
C20 C25 1.389(3) .
C20 C21 1.392(3) .
C21 C22 1.390(3) .
C21 H21A 0.9500 .
C22 C23 1.385(3) .
C22 H22A 0.9500 .
C23 C24 1.392(3) .
C23 C26 1.512(3) .
C24 C25 1.391(3) .
C24 H24A 0.9500 .
C25 H25A 0.9500 .
C26 H26A 0.9800 .
C26 H26B 0.9800 .
C26 H26C 0.9800 .
C27 C28 1.201(2) .
C28 Si1 1.8432(18) .
C29 C30 1.531(3) .
C29 C31 1.533(3) .
C29 Si1 1.887(2) .
C29 H29A 1.0000 .
C30 H30A 0.9800 .
C30 H30B 0.9800 .
C30 H30C 0.9800 .
C31 H31A 0.9800 .
C31 H31B 0.9800 .
C31 H31C 0.9800 .
C32 C33 1.531(3) .
C32 C34 1.532(3) .
C32 Si1 1.883(2) .
C32 H32A 1.0000 .
C33 H33A 0.9800 .
C33 H33B 0.9800 .
C33 H33C 0.9800 .
C34 H34A 0.9800 .
C34 H34B 0.9800 .
C34 H34C 0.9800 .
C35 C37 1.526(3) .
C35 C36 1.536(3) .
C35 Si1 1.885(2) .
C35 H35A 1.0000 .
C36 H36A 0.9800 .
C36 H36B 0.9800 .
C36 H36C 0.9800 .
C37 H37A 0.9800 .
C37 H37B 0.9800 .
C37 H37C 0.9800 .
C38 C39 1.200(3) .
C39 Si2 1.844(2) .
C40 C41 1.440(5) .
C40 C42 1.524(3) .
C40 Si2 1.881(3) .
C40 H40A 1.0000 .
C41 H41A 0.9800 .
C41 H41B 0.9800 .
C41 H41C 0.9800 .
C42 H42A 0.9800 .
C42 H42B 0.9800 .
C42 H42C 0.9800 .
C43 C44 1.520(3) .
C43 C45 1.529(3) .
C43 Si2 1.881(2) .
C43 H43A 1.0000 .
C44 H44A 0.9800 .
C44 H44B 0.9800 .
C44 H44C 0.9800 .
C45 H45A 0.9800 .
C45 H45B 0.9800 .
C45 H45C 0.9800 .
C46 C48 1.534(4) .
C46 C47 1.536(4) .
C46 Si2 1.880(2) .
C46 H46A 1.0000 .
C47 H47A 0.9800 .
C47 H47B 0.9800 .
C47 H47C 0.9800 .
C48 H48A 0.9800 .
C48 H48B 0.9800 .
C48 H48C 0.9800 .
C1A C2A 1.525(17) .
C1A H1AA 0.9800 .
C1A H1AB 0.9800 .
C1A H1AC 0.9800 .
C2A C3A 1.442(15) .
C2A H2A1 0.9900 .
C2A H2A2 0.9900 .
C3A C4A 1.457(14) .
C3A H3A1 0.9900 .
C3A H3A2 0.9900 .
C4A C5A 1.374(14) .
C4A H4A1 0.9900 .
C4A H4A2 0.9900 .
C5A C6A 1.558(18) .
C5A H5AA 0.9900 .
C5A H5AB 0.9900 .
C6A H6AA 0.9800 .
C6A H6AB 0.9800 .
C6A H6AC 0.9800 .
C1S C2S 1.558(7) .
C1S H1SA 0.9800 .
C1S H1SB 0.9800 .
C1S H1SC 0.9800 .
C2S C3S 1.529(7) .
C2S H2SA 0.9900 .
C2S H2SB 0.9900 .
C3S C4S 1.489(7) .
C3S H3SA 0.9900 .
C3S H3SB 0.9900 .
C4S C5S 1.554(7) .
C4S H4SA 0.9900 .
C4S H4SB 0.9900 .
C5S C6S 1.493(8) .
C5S H5SA 0.9900 .
C5S H5SB 0.9900 .
C6S H6SA 0.9800 .
C6S H6SB 0.9800 .
C6S H6SC 0.9800 .

loop_
_geom_torsion_atom_site_label_1
_geom_torsion_atom_site_label_2
_geom_torsion_atom_site_label_3
_geom_torsion_atom_site_label_4
_geom_torsion
_geom_torsion_site_symmetry_1
_geom_torsion_site_symmetry_2
_geom_torsion_site_symmetry_3
_geom_torsion_site_symmetry_4
N1 C1 C2 C3 172.10(16) . . . .
C10 C1 C2 C3 -3.2(3) . . . .
N1 C1 C2 C27 -5.5(3) . . . .
C10 C1 C2 C27 179.15(16) . . . .
C1 C2 C3 C4 -178.83(18) . . . .
C27 C2 C3 C4 -1.2(3) . . . .
C1 C2 C3 C8 0.4(3) . . . .
C27 C2 C3 C8 177.95(17) . . . .
C2 C3 C4 C5 179.20(19) . . . .
C8 C3 C4 C5 0.0(3) . . . .
C3 C4 C5 C6 -0.1(3) . . . .
C4 C5 C6 C7 0.1(4) . . . .
C5 C6 C7 C8 0.0(3) . . . .
C6 C7 C8 C9 179.2(2) . . . .
C6 C7 C8 C3 -0.1(3) . . . .
C2 C3 C8 C9 1.6(3) . . . .
C4 C3 C8 C9 -179.17(18) . . . .
C2 C3 C8 C7 -179.09(17) . . . .
C4 C3 C8 C7 0.1(3) . . . .
C7 C8 C9 C10 -179.96(18) . . . .
C3 C8 C9 C10 -0.7(3) . . . .
C7 C8 C9 C38 0.7(3) . . . .
C3 C8 C9 C38 179.92(18) . . . .
C8 C9 C10 N2 176.92(17) . . . .
C38 C9 C10 N2 -3.7(3) . . . .
C8 C9 C10 C1 -2.2(3) . . . .
C38 C9 C10 C1 177.20(17) . . . .
N1 C1 C10 N2 9.8(3) . . . .
C2 C1 C10 N2 -174.90(17) . . . .
N1 C1 C10 C9 -171.10(16) . . . .
C2 C1 C10 C9 4.2(3) . . . .
N2 C11 C12 N1 11.1(3) . . . .
C20 C11 C12 N1 -167.23(18) . . . .
N2 C11 C12 C13 -166.63(18) . . . .
C20 C11 C12 C13 15.1(3) . . . .
N1 C12 C13 C18 -140.83(19) . . . .
C11 C12 C13 C18 37.0(3) . . . .
N1 C12 C13 C14 34.6(3) . . . .
C11 C12 C13 C14 -147.61(19) . . . .
C18 C13 C14 C15 -1.5(3) . . . .
C12 C13 C14 C15 -177.12(18) . . . .
C13 C14 C15 C16 1.0(3) . . . .
C14 C15 C16 C17 0.8(3) . . . .
C14 C15 C16 C19 -179.2(2) . . . .
C15 C16 C17 C18 -2.1(3) . . . .
C19 C16 C17 C18 177.8(2) . . . .
C16 C17 C18 C13 1.6(3) . . . .
C14 C13 C18 C17 0.2(3) . . . .
C12 C13 C18 C17 175.64(18) . . . .
N2 C11 C20 C25 -140.3(2) . . . .
C12 C11 C20 C25 38.0(3) . . . .
N2 C11 C20 C21 35.1(3) . . . .
C12 C11 C20 C21 -146.5(2) . . . .
C25 C20 C21 C22 -1.5(3) . . . .
C11 C20 C21 C22 -177.21(19) . . . .
C20 C21 C22 C23 1.0(4) . . . .
C21 C22 C23 C24 0.9(3) . . . .
C21 C22 C23 C26 -178.8(2) . . . .
C22 C23 C24 C25 -2.2(3) . . . .
C26 C23 C24 C25 177.6(2) . . . .
C21 C20 C25 C24 0.3(3) . . . .
C11 C20 C25 C24 175.74(19) . . . .
C23 C24 C25 C20 1.6(3) . . . .
C1 C2 C27 C28 177(100) . . . .
C3 C2 C27 C28 0(5) . . . .
C2 C27 C28 Si1 -99(12) . . . .
C10 C9 C38 C39 -146(9) . . . .
C8 C9 C38 C39 34(9) . . . .
C9 C38 C39 Si2 -168(6) . . . .
C1A C2A C3A C4A 179.5(13) . . . .
C2A C3A C4A C5A 174.0(13) . . . .
C3A C4A C5A C6A -172.3(12) . . . .
C1S C2S C3S C4S 176.4(4) . . . .
C2S C3S C4S C5S -176.0(4) . . . .
C3S C4S C5S C6S 179.1(5) . . . .
C11 C12 N1 C1 -6.3(3) . . . .
C13 C12 N1 C1 171.63(15) . . . .
C2 C1 N1 C12 -179.02(17) . . . .
C10 C1 N1 C12 -3.7(3) . . . .
C12 C11 N2 C10 -4.8(3) . . . .
C20 C11 N2 C10 173.61(16) . . . .
C9 C10 N2 C11 175.75(17) . . . .
C1 C10 N2 C11 -5.1(3) . . . .
C27 C28 Si1 C32 37(12) . . . .
C27 C28 Si1 C35 160(12) . . . .
C27 C28 Si1 C29 -82(12) . . . .
C33 C32 Si1 C28 -175.94(16) . . . .
C34 C32 Si1 C28 55.96(17) . . . .
C33 C32 Si1 C35 66.46(18) . . . .
C34 C32 Si1 C35 -61.64(18) . . . .
C33 C32 Si1 C29 -60.29(18) . . . .
C34 C32 Si1 C29 171.60(15) . . . .
C37 C35 Si1 C28 -57.0(2) . . . .
C36 C35 Si1 C28 173.86(18) . . . .
C37 C35 Si1 C32 61.0(2) . . . .
C36 C35 Si1 C32 -68.1(2) . . . .
C37 C35 Si1 C29 -172.21(18) . . . .
C36 C35 Si1 C29 58.6(2) . . . .
C30 C29 Si1 C28 61.23(17) . . . .
C31 C29 Si1 C28 -62.12(17) . . . .
C30 C29 Si1 C32 -54.63(17) . . . .
C31 C29 Si1 C32 -177.98(15) . . . .
C30 C29 Si1 C35 176.25(14) . . . .
C31 C29 Si1 C35 52.89(17) . . . .
C38 C39 Si2 C46 127(6) . . . .
C38 C39 Si2 C43 9(6) . . . .
C38 C39 Si2 C40 -114(6) . . . .
C48 C46 Si2 C39 -63.59(19) . . . .
C47 C46 Si2 C39 60.7(2) . . . .
C48 C46 Si2 C43 51.22(19) . . . .
C47 C46 Si2 C43 175.51(17) . . . .
C48 C46 Si2 C40 -179.87(16) . . . .
C47 C46 Si2 C40 -55.6(2) . . . .
C44 C43 Si2 C39 -60.1(2) . . . .
C45 C43 Si2 C39 171.17(18) . . . .
C44 C43 Si2 C46 -175.11(19) . . . .
C45 C43 Si2 C46 56.1(2) . . . .
C44 C43 Si2 C40 57.6(2) . . . .
C45 C43 Si2 C40 -71.1(2) . . . .
C41 C40 Si2 C39 40.3(4) . . . .
C42 C40 Si2 C39 177.6(2) . . . .
C41 C40 Si2 C46 156.4(4) . . . .
C42 C40 Si2 C46 -66.3(3) . . . .
C41 C40 Si2 C43 -76.9(4) . . . .
C42 C40 Si2 C43 60.4(3) . . . .
